data_9011375
loop_
_publ_author_name
'Hums, E.'
'Burzlaff, H.'
'Rothammel, W.'

_publ_section_title
;
 Structure of MoAs2O7: corrigendum and addendum
 Note: AnisoU's from ICSD
;
_journal_name_full 'Acta Crystallographica, Section C'
_journal_page_first 641
_journal_page_last 642
_journal_paper_doi 10.1107/S0108270192008096
_journal_volume 49
_journal_year 1993
_chemical_formula_structural MoAs2O7
_chemical_formula_sum 'As2 Mo O7'
_space_group_IT_number 14
_symmetry_space_group_name_Hall '-P 2yn'
_symmetry_space_group_name_H-M 'P 1 21/n 1'
_cell_angle_alpha 90
_cell_angle_beta 100.07
_cell_angle_gamma 90
_cell_length_a 16.14
_cell_length_b 4.550
_cell_length_c 7.788
_cell_formula_units_Z 4
_cell_volume 563.117
_exptl_crystal_density_diffrn 4.220
_cod_original_formula_sum 'Mo As2 O7'
_cod_database_code 9011375

loop_
_symmetry_equiv_pos_as_xyz
x,y,z
1/2+x,1/2-y,1/2+z
1/2-x,1/2+y,1/2-z
-x,-y,-z

loop_
_atom_site_aniso_label
_atom_site_aniso_U_11
_atom_site_aniso_U_22
_atom_site_aniso_U_33
_atom_site_aniso_U_12
_atom_site_aniso_U_13
_atom_site_aniso_U_23
Mo 0.01010 0.00530 0.01380 -0.00010 -0.00190 0.00060
As1 0.01030 0.00470 0.01270 0.00030 0.00040 -0.00010
As2 0.01240 0.00930 0.01370 0.00010 0.00090 0.00140
O1 0.01300 0.00800 0.01500 0.00100 0.00000 0.00100
O2 0.01100 0.01400 0.01700 0.00300 0.00000 0.00100
O3 0.02200 0.01100 0.01700 -0.00500 -0.00300 -0.00200
O4 0.01200 0.00500 0.01100 0.00100 0.00200 -0.00200
O5 0.01300 0.01100 0.01400 -0.00400 -0.00200 -0.00100
O6 0.01300 0.01700 0.02500 0.00000 0.00000 0.00700
O7 0.02500 0.00900 0.02000 0.00500 -0.00800 -0.00200

loop_
_atom_site_label
_atom_site_fract_x
_atom_site_fract_y
_atom_site_fract_z
_atom_site_U_iso_or_equiv
Mo 0.09911 0.00050 0.15991 0.00970
As1 0.05763 0.46060 0.82515 0.00920
As2 0.21193 0.57570 0.61560 0.01180
O1 0.12600 0.25820 0.96690 0.01210
O2 0.10510 0.58700 0.66470 0.01410
O3 0.12510 0.22000 0.33380 0.01680
O4 0.02520 0.76020 0.92660 0.00920
O5 0.97550 0.26000 0.72840 0.01270
O6 0.18370 0.78400 0.16380 0.01830
O7 0.23690 0.20700 0.67580 0.01800

_cod_duplicate_entry 2001930
